data_7216257
loop_
_publ_author_name
'Fujiyama, Shinjiro'
'Seino, Shintaro'
'Kamiya, Natsumi'
'Nishi, Koji'
'Yoza, Kenji'
'Yokomori, Yoshinobu'

_publ_section_title
;
 Adsorption structures of non-aromatic hydrocarbons on silicalite-1 using
 the single-crystal X-ray diffraction method.
;
_journal_issue 30
_journal_name_full 'Physical chemistry chemical physics : PCCP'
_journal_page_first 15839
_journal_page_last 15845
_journal_paper_doi 10.1039/c4cp01860e
_journal_volume 16
_journal_year 2014
_chemical_formula_sum 'C12 O48 Si24'
_chemical_formula_weight 1586
_chemical_name_systematic
; 
 ? 
;
_space_group_IT_number 14
_symmetry_cell_setting monoclinic
_symmetry_space_group_name_Hall '-P 2yn'
_symmetry_space_group_name_H-M 'P 1 21/n 1'
_atom_sites_solution_hydrogens none
_atom_sites_solution_primary direct
_atom_sites_solution_secondary difmap
_audit_creation_method SHELXL-97
_cell_angle_alpha 90.00
_cell_angle_beta 90.045(4)
_cell_angle_gamma 90.00
_cell_formula_units_Z 4
_cell_length_a 13.534(3)
_cell_length_b 20.319(5)
_cell_length_c 20.104(5)
_cell_measurement_temperature 296(2)
_cell_volume 5529(2)
_computing_cell_refinement 'Bruker XSCANS'
_computing_data_collection 'Bruker XSCANS'
_computing_data_reduction 'Bruker SHELXTL'
_computing_molecular_graphics 'Bruker SHELXTL'
_computing_publication_material 'Bruker SHELXTL'
_computing_structure_refinement 'SHELXL-97 (Sheldrick, 1997)'
_computing_structure_solution 'SHELXS-97 (Sheldrick, 1990)'
_diffrn_ambient_temperature 296(2)
_diffrn_measured_fraction_theta_full 0.934
_diffrn_measured_fraction_theta_max 0.934
_diffrn_measurement_device_type 'Bruker P4'
_diffrn_measurement_method '\w scans'
_diffrn_radiation_monochromator graphite
_diffrn_radiation_source 'fine-focus sealed tube'
_diffrn_radiation_type MoK\a
_diffrn_radiation_wavelength 0.71073
_diffrn_reflns_av_R_equivalents 0.1521
_diffrn_reflns_av_sigmaI/netI 0.0818
_diffrn_reflns_limit_h_max 17
_diffrn_reflns_limit_h_min -17
_diffrn_reflns_limit_k_max 26
_diffrn_reflns_limit_k_min -26
_diffrn_reflns_limit_l_max 26
_diffrn_reflns_limit_l_min -26
_diffrn_reflns_number 59806
_diffrn_reflns_theta_full 27.68
_diffrn_reflns_theta_max 27.68
_diffrn_reflns_theta_min 1.00
_exptl_absorpt_coefficient_mu 0.657
_exptl_absorpt_correction_T_max 0.9567
_exptl_absorpt_correction_T_min 0.8909
_exptl_absorpt_correction_type analytical
_exptl_crystal_density_diffrn 1.836
_exptl_crystal_density_method 'not measured'
_exptl_crystal_F_000 3080
_exptl_crystal_size_max 0.18
_exptl_crystal_size_mid 0.10
_exptl_crystal_size_min 0.07
_refine_diff_density_max 0.805
_refine_diff_density_min -0.678
_refine_diff_density_rms 0.108
_refine_ls_extinction_method none
_refine_ls_goodness_of_fit_ref 1.003
_refine_ls_hydrogen_treatment none
_refine_ls_matrix_type full
_refine_ls_number_parameters 722
_refine_ls_number_reflns 12094
_refine_ls_number_restraints 43
_refine_ls_restrained_S_all 1.024
_refine_ls_R_factor_all 0.0593
_refine_ls_R_factor_gt 0.0455
_refine_ls_shift/su_max 0.001
_refine_ls_shift/su_mean 0.000
_refine_ls_structure_factor_coef Fsqd
_refine_ls_weighting_details 'calc w=1/[\s^2^(Fo^2^)+(0.0719P)^2^+0.0000P] where P=(Fo^2^+2Fc^2^)/3'
_refine_ls_weighting_scheme calc
_refine_ls_wR_factor_gt 0.1362
_refine_ls_wR_factor_ref 0.1449
_reflns_number_gt 9106
_reflns_number_total 12094
_reflns_threshold_expression >2sigma(I)
_cod_data_source_file c4cp01860e1.cif
_cod_data_source_block f_hexane_twin_96
_cod_depositor_comments
;
The following automatic conversions were performed:

'_symmetry_cell_setting' value 'Monoclinic' changed to 'monoclinic'
according to
/usr/data/users/saulius/crontab/automatic-downloads/rss-feeds/RSC/lib/dictionaries/cif_core.dic
dictionary named 'cif_core.dic' version 2.4.2 from
2011-04-26.

'_exptl_absorpt_correction_type' value 'Analytical'
changed to 'analytical' according to
/usr/data/users/saulius/crontab/automatic-downloads/rss-feeds/RSC/lib/dictionaries/cif_core.dic
dictionary named 'cif_core.dic' version 2.4.2 from 2011-04-26.

Automatic conversion script
Id: cif_fix_values 2281 2013-09-26 08:29:07Z andrius 

 Adding full bibliography for 7216252--7216267.cif.
;
_cod_original_cell_volume 5528(2)
_cod_original_sg_symbol_H-M P2(1)/n
_cod_database_code 7216257

loop_
_symmetry_equiv_pos_as_xyz
'x, y, z'
'-x+1/2, y+1/2, -z+1/2'
'-x, -y, -z'
'x-1/2, -y-1/2, z-1/2'

loop_
_atom_site_label
_atom_site_type_symbol
_atom_site_fract_x
_atom_site_fract_y
_atom_site_fract_z
_atom_site_U_iso_or_equiv
_atom_site_adp_type
_atom_site_occupancy
_atom_site_symmetry_multiplicity
_atom_site_calc_flag
_atom_site_refinement_flags
_atom_site_disorder_assembly
_atom_site_disorder_group
C201 C 0.507(3) 0.0172(17) 0.6108(13) 0.223(15) Uiso 0.50 1 d PDU . 1
C202 C 0.541(3) 0.020(2) 0.5384(14) 0.36(3) Uiso 0.50 1 d PDU . 1
C203 C 0.499(2) 0.0075(14) 0.4709(10) 0.160(10) Uiso 0.50 1 d PDU . 1
C204 C 0.516(3) 0.024(2) 0.3996(11) 0.29(2) Uiso 0.50 1 d PDU . 1
C205 C 0.4801(18) 0.0022(11) 0.3340(10) 0.147(9) Uiso 0.50 1 d PDU . 1
C206 C 0.536(3) 0.000(2) 0.2704(16) 0.34(2) Uiso 0.50 1 d PDU A 1
C101 C 0.480(3) -0.0154(17) -0.0709(9) 0.234(14) Uiso 0.50 1 d PDU . 2
C102 C 0.5000 0.0000 0.0000 0.272(12) Uiso 1 2 d SDU . 2
C103 C 0.508(4) -0.0408(16) 0.0602(10) 0.37(2) Uiso 0.50 1 d PDU . 2
C104 C 0.461(2) -0.0020(16) 0.1156(11) 0.218(13) Uiso 0.50 1 d PDU . 2
C105 C 0.5176(18) -0.0017(11) 0.1757(12) 0.171(10) Uiso 0.50 1 d PDU B 2
C106 C 0.476(4) -0.005(3) 0.2440(16) 0.51(4) Uiso 0.50 1 d PDU B 2
C301 C 0.2222(12) 0.0488(6) 0.7465(10) 0.270(7) Uiso 1 1 d DU C 3
C302 C 0.1370(13) 0.0895(7) 0.7553(10) 0.268(7) Uiso 1 1 d DU C 3
C303 C 0.1555(11) 0.1608(7) 0.7397(8) 0.253(6) Uiso 1 1 d DU C 3
C304 C 0.1170(17) 0.2144(9) 0.7709(9) 0.340(10) Uiso 1 1 d DU C 3
C305 C 0.1358(15) 0.2768(9) 0.7399(10) 0.299(8) Uiso 1 1 d DU C 3
C306 C 0.1807(13) 0.3365(8) 0.7493(10) 0.287(8) Uiso 1 1 d DU C 3
Si1 Si 0.32839(9) 0.42176(5) -0.05767(7) 0.0136(2) Uani 1 1 d . . .
Si2 Si 0.17925(10) 0.30969(6) -0.03012(6) 0.0156(3) Uani 1 1 d . . .
Si3 Si -0.04070(8) 0.27906(6) -0.06130(6) 0.0150(3) Uani 1 1 d . . .
Si4 Si -0.03216(8) 0.12253(5) -0.06237(6) 0.0135(2) Uani 1 1 d . . .
Si5 Si 0.18108(10) 0.07306(5) -0.02823(5) 0.0122(3) Uani 1 1 d . . .
Si6 Si 0.32175(9) 0.18953(5) -0.05876(7) 0.0148(3) Uani 1 1 d . . .
Si7 Si 0.32366(10) 0.42366(5) 0.17204(6) 0.0137(3) Uani 1 1 d . . .
Si8 Si 0.18146(10) 0.30954(5) 0.12829(6) 0.0143(3) Uani 1 1 d . . .
Si9 Si -0.03208(9) 0.27494(6) 0.17419(5) 0.0144(3) Uani 1 1 d . . .
Si10 Si -0.02982(9) 0.12064(6) 0.17446(6) 0.0152(3) Uani 1 1 d . . .
Si11 Si 0.18074(10) 0.07055(5) 0.13002(6) 0.0139(2) Uani 1 1 d . . .
Si12 Si 0.31761(10) 0.18831(5) 0.17036(6) 0.0143(3) Uani 1 1 d . . .
Si13 Si 0.33464(8) 0.42467(5) 0.55853(7) 0.0137(3) Uani 1 1 d . . .
Si14 Si 0.18886(10) 0.30980(6) 0.52889(6) 0.0147(3) Uani 1 1 d . . .
Si15 Si -0.03137(8) 0.27862(5) 0.56117(6) 0.0137(2) Uani 1 1 d . . .
Si16 Si -0.03079(8) 0.12173(5) 0.56288(6) 0.0131(2) Uani 1 1 d . . .
Si17 Si 0.18286(9) 0.07074(5) 0.52816(5) 0.0123(3) Uani 1 1 d . . .
Si18 Si 0.32327(9) 0.18725(5) 0.56141(6) 0.0141(2) Uani 1 1 d . . .
Si19 Si 0.32168(10) 0.42355(5) 0.32760(6) 0.0144(3) Uani 1 1 d . . .
Si20 Si 0.18013(10) 0.30998(5) 0.37045(6) 0.0147(3) Uani 1 1 d . . .
Si21 Si -0.03506(9) 0.27473(6) 0.32936(6) 0.0140(3) Uani 1 1 d . . .
Si22 Si -0.03189(9) 0.12054(6) 0.32831(6) 0.0146(3) Uani 1 1 d . . .
Si23 Si 0.18090(10) 0.07063(5) 0.36979(6) 0.0137(3) Uani 1 1 d . . .
Si24 Si 0.31106(10) 0.18953(5) 0.32417(6) 0.0145(3) Uani 1 1 d . . .
O1 O 0.2324(2) 0.37484(14) -0.05659(19) 0.0352(8) Uani 1 1 d . . .
O2 O 0.0698(2) 0.30789(13) -0.06022(17) 0.0291(8) Uani 1 1 d . . .
O3 O -0.0379(3) 0.20086(14) -0.0556(2) 0.0489(10) Uani 1 1 d . . .
O4 O 0.0812(2) 0.09936(16) -0.06196(17) 0.0324(8) Uani 1 1 d . . .
O5 O 0.2721(2) 0.11820(14) -0.05133(18) 0.0276(7) Uani 1 1 d . . .
O6 O 0.2379(3) 0.24558(14) -0.0536(2) 0.0405(9) Uani 1 1 d . . .
O7 O 0.2347(3) 0.37469(17) 0.15488(18) 0.0381(10) Uani 1 1 d . . .
O8 O 0.0728(3) 0.30759(16) 0.15925(19) 0.0388(10) Uani 1 1 d . . .
O9 O -0.0279(3) 0.19741(15) 0.15473(15) 0.0343(10) Uani 1 1 d . . .
O10 O 0.0782(3) 0.09012(18) 0.16438(17) 0.0395(9) Uani 1 1 d . . .
O11 O 0.2677(3) 0.11905(17) 0.15504(17) 0.0347(9) Uani 1 1 d . . .
O12 O 0.2430(3) 0.24659(16) 0.15032(17) 0.0447(11) Uani 1 1 d . . .
O13 O 0.1740(4) 0.31078(19) 0.04991(18) 0.0612(13) Uani 1 1 d . . .
O14 O 0.1686(3) 0.07564(15) 0.05135(17) 0.0367(8) Uani 1 1 d . . .
O15 O 0.3838(3) 0.41402(17) -0.12685(16) 0.0365(9) Uani 1 1 d . . .
O16 O 0.4019(3) 0.40221(18) 0.00212(15) 0.0424(10) Uani 1 1 d . . .
O17 O 0.4218(2) 0.40190(17) 0.13205(15) 0.0286(8) Uani 1 1 d . . .
O18 O 0.3737(3) 0.19370(15) -0.12952(15) 0.0270(8) Uani 1 1 d . . .
O19 O 0.4046(3) 0.19967(17) -0.00179(16) 0.0387(9) Uani 1 1 d . . .
O20 O 0.4184(3) 0.19638(16) 0.12830(15) 0.0309(8) Uani 1 1 d . . .
O21 O 0.2052(2) -0.00072(12) -0.05245(16) 0.0240(7) Uani 1 1 d . . .
O22 O 0.2086(3) -0.00266(16) 0.15159(17) 0.0308(8) Uani 1 1 d . . .
O23 O 0.34880(18) 0.42026(12) 0.24979(19) 0.0338(6) Uani 1 1 d . . .
O24 O 0.34571(19) 0.19262(10) 0.24833(17) 0.0282(6) Uani 1 1 d . . .
O25 O -0.05805(18) 0.28414(11) 0.25100(16) 0.0260(5) Uani 1 1 d . . .
O26 O -0.06093(17) 0.11131(11) 0.25097(16) 0.0252(5) Uani 1 1 d . . .
O27 O 0.2418(2) 0.37582(14) 0.5548(2) 0.0379(9) Uani 1 1 d . . .
O28 O 0.0766(2) 0.31023(13) 0.55553(18) 0.0279(7) Uani 1 1 d . . .
O29 O -0.0224(3) 0.19942(14) 0.5615(2) 0.0476(10) Uani 1 1 d . . .
O30 O 0.0756(2) 0.09035(16) 0.55717(19) 0.0371(8) Uani 1 1 d . . .
O31 O 0.2660(2) 0.11823(15) 0.55904(17) 0.0274(7) Uani 1 1 d . . .
O32 O 0.2459(2) 0.24686(14) 0.55833(17) 0.0334(8) Uani 1 1 d . . .
O33 O 0.2292(3) 0.37585(16) 0.34305(17) 0.0361(9) Uani 1 1 d . . .
O34 O 0.0652(3) 0.31067(15) 0.34987(16) 0.0298(8) Uani 1 1 d . . .
O35 O -0.0258(3) 0.19763(14) 0.34732(15) 0.0322(9) Uani 1 1 d . . .
O36 O 0.0737(3) 0.08766(18) 0.34211(18) 0.0468(11) Uani 1 1 d . . .
O37 O 0.2607(3) 0.11895(17) 0.33823(18) 0.0394(10) Uani 1 1 d . . .
O38 O 0.2309(3) 0.24604(16) 0.33746(18) 0.0428(10) Uani 1 1 d . . .
O39 O 0.1910(3) 0.30624(17) 0.44948(17) 0.0483(10) Uani 1 1 d . . .
O40 O 0.1813(3) 0.07880(15) 0.44921(16) 0.0389(8) Uani 1 1 d . . .
O41 O 0.3905(3) 0.41632(15) 0.62893(15) 0.0331(9) Uani 1 1 d . . .
O42 O 0.4115(3) 0.41008(16) 0.49991(15) 0.0328(8) Uani 1 1 d . . .
O43 O 0.4185(2) 0.39994(17) 0.36893(15) 0.0320(8) Uani 1 1 d . . .
O44 O 0.3840(3) 0.19002(14) 0.63074(15) 0.0259(8) Uani 1 1 d . . .
O45 O 0.3984(3) 0.19165(15) 0.49972(15) 0.0330(8) Uani 1 1 d . . .
O46 O -0.0920(3) 0.30148(17) -0.12987(15) 0.0375(9) Uani 1 1 d . . .
O47 O 0.2078(2) -0.00397(13) 0.54913(17) 0.0268(7) Uani 1 1 d . . .
O48 O 0.2097(3) -0.00326(16) 0.34892(17) 0.0309(8) Uani 1 1 d . . .

loop_
_atom_site_aniso_label
_atom_site_aniso_U_11
_atom_site_aniso_U_22
_atom_site_aniso_U_33
_atom_site_aniso_U_23
_atom_site_aniso_U_13
_atom_site_aniso_U_12
Si1 0.0177(6) 0.0124(5) 0.0108(5) -0.0016(5) 0.0005(6) 0.0019(4)
Si2 0.0183(6) 0.0158(6) 0.0125(5) -0.0008(5) 0.0014(5) -0.0018(5)
Si3 0.0184(6) 0.0158(6) 0.0109(6) -0.0007(5) -0.0007(6) -0.0003(4)
Si4 0.0134(6) 0.0156(6) 0.0114(6) 0.0001(5) -0.0018(6) -0.0001(4)
Si5 0.0139(6) 0.0123(6) 0.0103(6) 0.0007(4) -0.0004(5) -0.0018(5)
Si6 0.0158(6) 0.0151(6) 0.0135(6) 0.0002(5) 0.0027(6) -0.0031(4)
Si7 0.0180(6) 0.0135(6) 0.0097(6) -0.0008(5) 0.0003(6) -0.0013(5)
Si8 0.0160(6) 0.0160(6) 0.0109(5) 0.0001(5) 0.0011(6) -0.0022(5)
Si9 0.0175(6) 0.0160(6) 0.0098(6) 0.0008(5) 0.0002(5) 0.0005(5)
Si10 0.0204(7) 0.0166(6) 0.0088(6) -0.0008(5) 0.0011(6) -0.0004(5)
Si11 0.0184(6) 0.0135(6) 0.0098(6) -0.0001(5) 0.0004(6) 0.0003(5)
Si12 0.0173(6) 0.0159(6) 0.0097(5) -0.0001(5) -0.0010(5) -0.0017(5)
Si13 0.0166(6) 0.0134(5) 0.0109(5) 0.0001(5) -0.0008(6) 0.0012(4)
Si14 0.0166(6) 0.0159(6) 0.0117(5) 0.0010(5) 0.0007(5) 0.0004(5)
Si15 0.0157(6) 0.0150(6) 0.0104(5) 0.0000(5) 0.0017(5) 0.0007(4)
Si16 0.0140(6) 0.0137(6) 0.0116(6) 0.0003(5) 0.0011(6) -0.0010(4)
Si17 0.0157(6) 0.0111(6) 0.0101(5) 0.0004(4) 0.0011(5) -0.0001(5)
Si18 0.0167(6) 0.0141(6) 0.0114(5) 0.0005(5) -0.0006(6) -0.0020(5)
Si19 0.0195(6) 0.0149(6) 0.0089(6) 0.0012(4) -0.0009(6) -0.0012(5)
Si20 0.0163(6) 0.0160(6) 0.0117(5) -0.0002(5) 0.0015(6) -0.0002(5)
Si21 0.0165(6) 0.0165(6) 0.0090(6) -0.0026(5) -0.0011(5) -0.0003(5)
Si22 0.0184(6) 0.0163(6) 0.0090(6) 0.0027(5) -0.0006(6) 0.0003(5)
Si23 0.0192(6) 0.0119(6) 0.0101(6) 0.0006(5) 0.0003(6) 0.0000(5)
Si24 0.0188(6) 0.0158(6) 0.0090(5) -0.0013(5) 0.0014(5) -0.0017(5)
O1 0.0319(18) 0.0215(17) 0.052(2) 0.0084(18) -0.0020(19) -0.0119(14)
O2 0.0150(16) 0.0385(19) 0.0337(19) 0.0092(17) -0.0035(16) -0.0065(13)
O3 0.061(3) 0.0123(17) 0.073(3) -0.0062(19) 0.000(2) 0.0000(15)
O4 0.0175(15) 0.059(2) 0.0212(17) 0.0046(17) 0.0011(15) 0.0093(15)
O5 0.0230(16) 0.0142(15) 0.046(2) 0.0038(15) 0.0078(17) -0.0047(13)
O6 0.0365(19) 0.0198(17) 0.065(2) -0.0060(18) 0.007(2) 0.0124(14)
O7 0.037(2) 0.0232(19) 0.054(2) -0.0088(16) -0.0034(18) -0.0152(16)
O8 0.0167(18) 0.041(2) 0.059(2) -0.0078(16) 0.0134(17) -0.0086(15)
O9 0.061(3) 0.0168(18) 0.0253(18) -0.0016(13) 0.0027(18) 0.0011(16)
O10 0.031(2) 0.053(2) 0.035(2) 0.0082(17) 0.0161(17) 0.0158(18)
O11 0.037(2) 0.0211(18) 0.046(2) -0.0079(15) -0.0117(17) -0.0108(16)
O12 0.043(2) 0.026(2) 0.065(3) 0.0090(17) -0.0142(19) 0.0168(17)
O13 0.084(3) 0.088(3) 0.0111(17) -0.0030(19) -0.009(2) 0.001(2)
O14 0.054(2) 0.0440(19) 0.0126(15) 0.0012(15) 0.0004(18) 0.0002(16)
O15 0.044(2) 0.051(2) 0.0141(18) -0.0008(16) 0.0083(17) 0.0232(19)
O16 0.037(2) 0.075(3) 0.0157(17) 0.0044(18) -0.0139(16) 0.018(2)
O17 0.0260(18) 0.047(2) 0.0133(15) -0.0085(15) 0.0075(15) 0.0065(16)
O18 0.0247(17) 0.045(2) 0.0111(15) 0.0043(14) 0.0022(14) -0.0085(14)
O19 0.033(2) 0.064(2) 0.0189(17) -0.0064(16) -0.0141(17) -0.0125(18)
O20 0.0268(18) 0.050(2) 0.0160(16) 0.0034(15) 0.0081(15) -0.0031(15)
O21 0.0267(18) 0.0119(15) 0.0335(17) -0.0087(14) 0.0007(17) -0.0020(13)
O22 0.031(2) 0.0195(18) 0.042(2) 0.0094(14) -0.0002(17) 0.0020(17)
O23 0.0370(15) 0.0539(16) 0.0104(11) -0.0004(19) 0.004(2) 0.0082(12)
O24 0.0330(15) 0.0435(15) 0.0082(11) 0.0042(17) 0.0013(18) -0.0122(10)
O25 0.0327(14) 0.0380(13) 0.0073(10) 0.0001(16) -0.0005(18) 0.0054(11)
O26 0.0282(13) 0.0396(13) 0.0077(10) -0.0010(16) 0.0024(18) -0.0048(10)
O27 0.0270(18) 0.0217(17) 0.065(2) -0.0059(19) 0.004(2) -0.0095(14)
O28 0.0161(16) 0.0314(18) 0.0363(19) -0.0043(16) 0.0053(16) -0.0023(13)
O29 0.056(3) 0.0156(17) 0.071(3) 0.0041(19) 0.005(2) 0.0010(15)
O30 0.0171(16) 0.047(2) 0.047(2) 0.0068(19) 0.0116(18) 0.0138(15)
O31 0.0318(17) 0.0218(16) 0.0286(17) 0.0029(15) -0.0117(16) -0.0106(13)
O32 0.040(2) 0.0235(17) 0.0368(19) 0.0057(16) 0.0055(19) 0.0143(14)
O33 0.030(2) 0.0250(19) 0.053(2) 0.0079(16) 0.0083(18) -0.0102(16)
O34 0.0203(18) 0.0260(18) 0.043(2) -0.0017(13) -0.0126(15) -0.0039(14)
O35 0.054(3) 0.0161(18) 0.0267(18) -0.0008(13) -0.0038(17) -0.0036(16)
O36 0.032(2) 0.048(2) 0.060(3) -0.005(2) -0.018(2) 0.0200(19)
O37 0.055(3) 0.0196(18) 0.043(2) -0.0001(15) 0.0257(19) -0.0104(17)
O38 0.038(2) 0.028(2) 0.063(2) -0.0139(17) 0.0076(18) 0.0110(16)
O39 0.054(2) 0.083(3) 0.0083(15) 0.0028(18) -0.0039(18) 0.0016(19)
O40 0.067(2) 0.0421(19) 0.0074(14) -0.0001(15) 0.0008(19) -0.0024(18)
O41 0.049(2) 0.0382(19) 0.0118(16) 0.0008(14) -0.0134(17) 0.0161(18)
O42 0.0313(19) 0.045(2) 0.0217(18) -0.0072(15) 0.0102(16) 0.0081(16)
O43 0.0247(18) 0.052(2) 0.0190(17) 0.0090(16) -0.0061(17) 0.0069(17)
O44 0.0333(19) 0.0290(17) 0.0154(15) 0.0009(13) -0.0125(15) -0.0084(14)
O45 0.039(2) 0.042(2) 0.0183(16) 0.0043(14) 0.0099(16) -0.0031(17)
O46 0.033(2) 0.067(2) 0.0129(16) 0.0143(16) -0.0085(16) 0.0024(18)
O47 0.0279(18) 0.0148(16) 0.0377(19) 0.0050(15) 0.0023(18) -0.0018(13)
O48 0.032(2) 0.0145(16) 0.046(2) -0.0082(14) 0.0016(17) 0.0006(17)

loop_
_atom_type_symbol
_atom_type_description
_atom_type_scat_dispersion_real
_atom_type_scat_dispersion_imag
_atom_type_scat_source
C C 0.0033 0.0016 'International Tables Vol C Tables 4.2.6.8 and 6.1.1.4'
H H 0.0000 0.0000 'International Tables Vol C Tables 4.2.6.8 and 6.1.1.4'
O O 0.0106 0.0060 'International Tables Vol C Tables 4.2.6.8 and 6.1.1.4'
Si Si 0.0817 0.0704 'International Tables Vol C Tables 4.2.6.8 and 6.1.1.4'

loop_
_geom_angle_atom_site_label_1
_geom_angle_atom_site_label_2
_geom_angle_atom_site_label_3
_geom_angle
_geom_angle_site_symmetry_1
_geom_angle_site_symmetry_3
C204 C201 C205 88(3) 3_656 3_656
C204 C201 C202 85(3) 3_656 .
C205 C201 C202 149(4) 3_656 .
C204 C201 C203 60(3) 3_656 3_656
C205 C201 C203 143(3) 3_656 3_656
C202 C201 C203 27(2) . 3_656
C203 C202 C203 54(3) 3_656 .
C203 C202 C201 90(4) 3_656 .
C203 C202 C201 138(3) . .
C203 C202 C204 60(3) 3_656 3_656
C203 C202 C204 114(3) . 3_656
C201 C202 C204 32.1(19) . 3_656
C202 C203 C203 94(4) 3_656 3_656
C202 C203 C204 92(4) 3_656 .
C203 C203 C204 170(5) 3_656 .
C202 C203 C202 126(3) 3_656 .
C203 C203 C202 32(3) 3_656 .
C204 C203 C202 141(3) . .
C202 C203 C201 63(3) 3_656 3_656
C203 C203 C201 149(4) 3_656 3_656
C204 C203 C201 32.1(19) . 3_656
C202 C203 C201 159(3) . 3_656
C201 C204 C205 54(2) 3_656 .
C201 C204 C203 88(4) 3_656 .
C205 C204 C203 138(3) . .
C201 C204 C202 63(3) 3_656 3_656
C205 C204 C202 110(2) . 3_656
C203 C204 C202 28(2) . 3_656
C201 C205 C204 38(2) 3_656 .
C201 C205 C206 136(4) 3_656 .
C204 C205 C206 128(3) . .
C103 C101 C104 77(3) 3_655 3_655
C103 C101 C102 66.0(14) 3_655 .
C104 C101 C102 121(3) 3_655 .
C103 C102 C103 179.996(4) . 3_655
C103 C102 C101 46.7(17) . 3_655
C103 C102 C101 133.3(17) 3_655 3_655
C103 C102 C101 133.3(17) . .
C103 C102 C101 46.7(17) 3_655 .
C101 C102 C101 180.0(4) 3_655 .
C101 C103 C102 67.3(16) 3_655 .
C101 C103 C104 54(2) 3_655 .
C102 C103 C104 106(2) . .
C101 C104 C105 105(3) 3_655 .
C101 C104 C103 49(2) 3_655 .
C105 C104 C103 114(2) . .
C104 C105 C106 125(3) . .
C301 C302 C303 113.4(14) . .
C304 C303 C302 127.6(17) . .
C303 C304 C305 115.9(19) . .
C306 C305 C304 143(2) . .
O15 Si1 O47 109.45(18) . 2
O15 Si1 O16 109.72(19) . .
O47 Si1 O16 110.03(19) 2 .
O15 Si1 O1 109.5(2) . .
O47 Si1 O1 108.08(17) 2 .
O16 Si1 O1 109.99(19) . .
O6 Si2 O1 110.7(2) . .
O6 Si2 O2 109.26(18) . .
O1 Si2 O2 108.02(18) . .
O6 Si2 O13 109.2(2) . .
O1 Si2 O13 110.0(2) . .
O2 Si2 O13 109.7(2) . .
O45 Si3 O3 109.2(2) 4_565 .
O45 Si3 O2 109.6(2) 4_565 .
O3 Si3 O2 109.9(2) . .
O45 Si3 O46 109.3(2) 4_565 .
O3 Si3 O46 110.7(2) . .
O2 Si3 O46 108.0(2) . .
O3 Si4 O43 109.7(2) . 4_565
O3 Si4 O4 109.7(2) . .
O43 Si4 O4 108.63(19) 4_565 .
O3 Si4 O42 108.7(2) . 4_565
O43 Si4 O42 110.85(18) 4_565 4_565
O4 Si4 O42 109.21(19) . 4_565
O4 Si5 O5 109.50(17) . .
O4 Si5 O21 110.69(18) . .
O5 Si5 O21 106.81(17) . .
O4 Si5 O14 108.70(19) . .
O5 Si5 O14 110.49(19) . .
O21 Si5 O14 110.63(17) . .
O18 Si6 O5 108.48(18) . .
O18 Si6 O6 109.4(2) . .
O5 Si6 O6 109.71(18) . .
O18 Si6 O19 108.7(2) . .
O5 Si6 O19 109.87(19) . .
O6 Si6 O19 110.7(2) . .
O7 Si7 O23 110.06(18) . .
O7 Si7 O48 107.84(19) . 2
O23 Si7 O48 110.80(16) . 2
O7 Si7 O17 109.99(18) . .
O23 Si7 O17 107.46(16) . .
O48 Si7 O17 110.69(19) 2 .
O13 Si8 O12 108.9(2) . .
O13 Si8 O8 109.3(2) . .
O12 Si8 O8 110.7(2) . .
O13 Si8 O7 110.4(2) . .
O12 Si8 O7 109.7(2) . .
O8 Si8 O7 107.7(2) . .
O25 Si9 O8 109.29(18) . .
O25 Si9 O44 108.64(16) . 4_565
O8 Si9 O44 110.1(2) . 4_565
O25 Si9 O9 110.77(15) . .
O8 Si9 O9 109.1(2) . .
O44 Si9 O9 108.95(19) 4_565 .
O41 Si10 O10 111.1(2) 4_565 .
O41 Si10 O26 108.38(16) 4_565 .
O10 Si10 O26 108.40(17) . .
O41 Si10 O9 108.94(19) 4_565 .
O10 Si10 O9 109.2(2) . .
O26 Si10 O9 110.77(15) . .
O14 Si11 O22 110.77(17) . .
O14 Si11 O10 108.9(2) . .
O22 Si11 O10 108.62(19) . .
O14 Si11 O11 110.11(19) . .
O22 Si11 O11 108.2(2) . .
O10 Si11 O11 110.2(2) . .
O11 Si12 O12 109.7(2) . .
O11 Si12 O20 110.31(19) . .
O12 Si12 O20 108.94(19) . .
O11 Si12 O24 109.60(16) . .
O12 Si12 O24 110.53(17) . .
O20 Si12 O24 107.75(17) . .
O42 Si13 O27 111.14(19) . .
O42 Si13 O41 108.79(19) . .
O27 Si13 O41 110.1(2) . .
O42 Si13 O21 109.60(18) . 2
O27 Si13 O21 108.46(17) . 2
O41 Si13 O21 108.76(17) . 2
O39 Si14 O32 108.83(19) . .
O39 Si14 O27 110.7(2) . .
O32 Si14 O27 109.3(2) . .
O39 Si14 O28 110.5(2) . .
O32 Si14 O28 109.57(18) . .
O27 Si14 O28 107.94(17) . .
O20 Si15 O19 110.57(19) 4_566 4_566
O20 Si15 O28 108.8(2) 4_566 .
O19 Si15 O28 109.2(2) 4_566 .
O20 Si15 O29 110.3(2) 4_566 .
O19 Si15 O29 108.7(2) 4_566 .
O28 Si15 O29 109.37(18) . .
O30 Si16 O29 109.6(2) . .
O30 Si16 O16 109.9(2) . 4_566
O29 Si16 O16 109.3(2) . 4_566
O30 Si16 O17 107.9(2) . 4_566
O29 Si16 O17 110.0(2) . 4_566
O16 Si16 O17 110.05(19) 4_566 4_566
O40 Si17 O31 109.37(19) . .
O40 Si17 O47 111.07(17) . .
O31 Si17 O47 108.56(18) . .
O40 Si17 O30 108.8(2) . .
O31 Si17 O30 109.98(19) . .
O47 Si17 O30 109.03(18) . .
O32 Si18 O31 110.14(19) . .
O32 Si18 O45 110.01(18) . .
O31 Si18 O45 109.39(18) . .
O32 Si18 O44 109.78(18) . .
O31 Si18 O44 107.52(17) . .
O45 Si18 O44 110.0(2) . .
O23 Si19 O22 110.48(16) . 2
O23 Si19 O33 109.87(17) . .
O22 Si19 O33 108.16(19) 2 .
O23 Si19 O43 107.52(16) . .
O22 Si19 O43 110.35(19) 2 .
O33 Si19 O43 110.46(18) . .
O33 Si20 O39 110.22(19) . .
O33 Si20 O34 107.89(19) . .
O39 Si20 O34 110.2(2) . .
O33 Si20 O38 110.9(2) . .
O39 Si20 O38 109.4(2) . .
O34 Si20 O38 108.3(2) . .
O34 Si21 O35 108.7(2) . .
O34 Si21 O25 111.15(17) . .
O35 Si21 O25 110.37(15) . .
O34 Si21 O18 109.63(17) . 4_566
O35 Si21 O18 109.26(19) . 4_566
O25 Si21 O18 107.71(15) . 4_566
O36 Si22 O35 108.6(2) . .
O36 Si22 O26 109.57(18) . .
O35 Si22 O26 110.68(15) . .
O36 Si22 O15 110.6(2) . 4_566
O35 Si22 O15 109.02(19) . 4_566
O26 Si22 O15 108.38(16) . 4_566
O37 Si23 O36 110.2(2) . .
O37 Si23 O40 109.33(19) . .
O36 Si23 O40 109.1(2) . .
O37 Si23 O48 107.90(19) . .
O36 Si23 O48 109.5(2) . .
O40 Si23 O48 110.83(17) . .
O24 Si24 O38 109.29(18) . .
O24 Si24 O37 109.07(16) . .
O38 Si24 O37 108.8(2) . .
O24 Si24 O46 107.62(18) . 4_666
O38 Si24 O46 111.94(19) . 4_666
O37 Si24 O46 110.1(2) . 4_666
Si2 O1 Si1 149.0(2) . .
Si2 O2 Si3 151.1(2) . .
Si3 O3 Si4 170.9(3) . .
Si5 O4 Si4 154.9(2) . .
Si5 O5 Si6 149.9(2) . .
Si2 O6 Si6 161.1(3) . .
Si8 O7 Si7 157.8(3) . .
Si9 O8 Si8 154.5(2) . .
Si10 O9 Si9 151.6(2) . .
Si10 O10 Si11 160.5(3) . .
Si12 O11 Si11 155.4(3) . .
Si8 O12 Si12 172.7(3) . .
Si8 O13 Si2 173.6(3) . .
Si11 O14 Si5 166.8(3) . .
Si1 O15 Si22 150.0(2) . 4_665
Si16 O16 Si1 175.6(3) 4_665 .
Si16 O17 Si7 147.4(2) 4_665 .
Si6 O18 Si21 144.7(2) . 4_665
Si15 O19 Si6 166.9(3) 4_665 .
Si15 O20 Si12 146.8(2) 4_665 .
Si5 O21 Si13 146.1(2) . 2_545
Si11 O22 Si19 151.5(3) . 2_545
Si7 O23 Si19 154.07(18) . .
Si24 O24 Si12 148.82(18) . .
Si9 O25 Si21 152.50(16) . .
Si10 O26 Si22 147.65(16) . .
Si13 O27 Si14 151.8(2) . .
Si15 O28 Si14 152.0(2) . .
Si16 O29 Si15 171.5(3) . .
Si16 O30 Si17 161.1(3) . .
Si18 O31 Si17 151.1(2) . .
Si18 O32 Si14 158.4(2) . .
Si20 O33 Si19 153.6(3) . .
Si21 O34 Si20 152.2(2) . .
Si21 O35 Si22 152.3(2) . .
Si23 O36 Si22 164.6(3) . .
Si23 O37 Si24 154.9(3) . .
Si24 O38 Si20 159.2(3) . .
Si20 O39 Si14 171.7(3) . .
Si17 O40 Si23 168.2(2) . .
Si10 O41 Si13 150.0(2) 4_666 .
Si13 O42 Si4 163.4(3) . 4_666
Si4 O43 Si19 149.6(2) 4_666 .
Si9 O44 Si18 147.7(2) 4_666 .
Si3 O45 Si18 160.5(2) 4_666 .
Si3 O46 Si24 150.7(3) . 4_565
Si1 O47 Si17 148.8(2) 2_545 .
Si23 O48 Si7 149.6(3) . 2_545

loop_
_geom_bond_atom_site_label_1
_geom_bond_atom_site_label_2
_geom_bond_distance
_geom_bond_site_symmetry_2
C201 C204 0.91(5) 3_656
C201 C205 1.19(3) 3_656
C201 C202 1.527(19) .
C201 C203 1.72(4) 3_656
C202 C203 0.79(6) 3_656
C202 C203 1.491(18) .
C202 C204 1.71(5) 3_656
C203 C202 0.79(6) 3_656
C203 C203 1.21(4) 3_656
C203 C204 1.490(17) .
C203 C201 1.72(4) 3_656
C204 C201 0.91(5) 3_656
C204 C205 1.472(18) .
C204 C202 1.71(5) 3_656
C205 C201 1.19(3) 3_656
C205 C206 1.486(19) .
C101 C103 1.17(4) 3_655
C101 C104 1.25(4) 3_655
C101 C102 1.484(17) .
C102 C103 1.470(18) .
C102 C103 1.471(18) 3_655
C102 C101 1.484(17) 3_655
C103 C101 1.17(4) 3_655
C103 C104 1.508(19) .
C104 C101 1.25(4) 3_655
C104 C105 1.430(18) .
C105 C106 1.485(19) .
C301 C302 1.430(14) .
C302 C303 1.505(13) .
C303 C304 1.361(15) .
C304 C305 1.436(15) .
C305 C306 1.369(15) .
Si1 O15 1.589(3) .
Si1 O47 1.596(3) 2
Si1 O16 1.609(3) .
Si1 O1 1.612(3) .
Si2 O6 1.597(3) .
Si2 O1 1.598(3) .
Si2 O2 1.600(3) .
Si2 O13 1.611(4) .
Si3 O45 1.594(3) 4_565
Si3 O3 1.594(3) .
Si3 O2 1.606(3) .
Si3 O46 1.608(3) .
Si4 O3 1.599(3) .
Si4 O43 1.600(3) 4_565
Si4 O4 1.605(3) .
Si4 O42 1.610(3) 4_565
Si5 O4 1.603(3) .
Si5 O5 1.604(3) .
Si5 O21 1.610(3) .
Si5 O14 1.610(4) .
Si6 O18 1.589(3) .
Si6 O5 1.605(3) .
Si6 O6 1.611(3) .
Si6 O19 1.615(3) .
Si7 O7 1.600(3) .
Si7 O23 1.601(4) .
Si7 O48 1.608(3) 2
Si7 O17 1.615(3) .
Si8 O13 1.579(4) .
Si8 O12 1.589(3) .
Si8 O8 1.598(4) .
Si8 O7 1.599(3) .
Si9 O25 1.595(3) .
Si9 O8 1.595(4) .
Si9 O44 1.600(3) 4_565
Si9 O9 1.624(3) .
Si10 O41 1.600(3) 4_565
Si10 O10 1.601(4) .
Si10 O26 1.606(3) .
Si10 O9 1.610(3) .
Si11 O14 1.593(3) .
Si11 O22 1.595(3) .
Si11 O10 1.601(4) .
Si11 O11 1.615(3) .
Si12 O11 1.591(3) .
Si12 O12 1.607(3) .
Si12 O20 1.613(4) .
Si12 O24 1.615(4) .
Si13 O42 1.600(3) .
Si13 O27 1.603(3) .
Si13 O41 1.613(3) .
Si13 O21 1.613(3) 2
Si14 O39 1.598(4) .
Si14 O32 1.607(3) .
Si14 O27 1.607(3) .
Si14 O28 1.611(3) .
Si15 O20 1.595(3) 4_566
Si15 O19 1.595(3) 4_566
Si15 O28 1.600(3) .
Si15 O29 1.614(3) .
Si16 O30 1.579(3) .
Si16 O29 1.583(3) .
Si16 O16 1.599(3) 4_566
Si16 O17 1.605(3) 4_566
Si17 O40 1.596(3) .
Si17 O31 1.607(3) .
Si17 O47 1.611(3) .
Si17 O30 1.614(3) .
Si18 O32 1.602(3) .
Si18 O31 1.603(3) .
Si18 O45 1.607(3) .
Si18 O44 1.618(3) .
Si19 O23 1.608(4) .
Si19 O22 1.610(3) 2
Si19 O33 1.613(3) .
Si19 O43 1.623(3) .
Si20 O33 1.593(3) .
Si20 O39 1.597(4) .
Si20 O34 1.609(4) .
Si20 O38 1.612(3) .
Si21 O34 1.595(3) .
Si21 O35 1.612(3) .
Si21 O25 1.617(3) .
Si21 O18 1.619(3) 4_566
Si22 O36 1.601(4) .
Si22 O35 1.614(3) .
Si22 O26 1.615(3) .
Si22 O15 1.615(3) 4_566
Si23 O37 1.592(4) .
Si23 O36 1.592(4) .
Si23 O40 1.605(3) .
Si23 O48 1.607(3) .
Si24 O24 1.597(4) .
Si24 O38 1.602(4) .
Si24 O37 1.613(4) .
Si24 O46 1.615(4) 4_666
O15 Si22 1.615(3) 4_665
O16 Si16 1.599(3) 4_665
O17 Si16 1.605(3) 4_665
O18 Si21 1.619(3) 4_665
O19 Si15 1.595(3) 4_665
O20 Si15 1.595(3) 4_665
O21 Si13 1.614(3) 2_545
O22 Si19 1.610(3) 2_545
O41 Si10 1.600(3) 4_666
O42 Si4 1.610(3) 4_666
O43 Si4 1.600(3) 4_666
O44 Si9 1.600(3) 4_666
O45 Si3 1.594(3) 4_666
O46 Si24 1.615(4) 4_565
O47 Si1 1.596(3) 2_545
O48 Si7 1.608(3) 2_545
